data_4079080
loop_
_publ_author_name
'Chianese, Anthony R.'
'Shaner, Sarah E.'
'Tendler, Jennifer A.'
'Pudalov, David M.'
'Shopov, Dimitar Y.'
'Kim, Daniel'
'Rogers, Scott L.'
'Mo, Allen'

_publ_section_title
;
 Iridium Complexes of Bulky CCC-Pincer N-Heterocyclic Carbene Ligands:
 Steric Control of Coordination Number and Catalytic Alkene Isomerization
;
_journal_issue 21
_journal_name_full Organometallics
_journal_page_first 7359
_journal_paper_doi 10.1021/om300468d
_journal_volume 31
_journal_year 2012
_chemical_absolute_configuration ad
_chemical_formula_moiety 'C29 H31 Cl3 Ir1 N4'
_chemical_formula_sum 'C29 H31 Cl3 Ir N4'
_chemical_formula_weight 734.17
_space_group_IT_number 19
_symmetry_cell_setting orthorhombic
_symmetry_space_group_name_Hall 'P 2ac 2ab'
_symmetry_space_group_name_H-M 'P 21 21 21'
_atom_sites_solution_hydrogens geom
_atom_sites_solution_primary direct
_audit_creation_date 11-07-01
_audit_creation_method CRYSTALS_ver_14.06
_cell_angle_alpha 90.0
_cell_angle_beta 90.0
_cell_angle_gamma 90.0
_cell_formula_units_Z 4.00000
_cell_length_a 9.2993(3)
_cell_length_b 16.3159(6)
_cell_length_c 18.3887(6)
_cell_measurement_reflns_used 9473
_cell_measurement_temperature 110
_cell_measurement_theta_max 29.4939
_cell_measurement_theta_min 3.8992
_cell_volume 2790.05(16)
_computing_cell_refinement
;
CrysAlisPro, Agilent Technologies,
Version 1.171.34.49 (release 20-01-2011 CrysAlis171 .NET)
(compiled Jan 20 2011,15:58:25)
;
_computing_data_collection
;
CrysAlisPro, Agilent Technologies,
Version 1.171.34.49 (release 20-01-2011 CrysAlis171 .NET)
(compiled Jan 20 2011,15:58:25)
;
_computing_data_reduction
;
CrysAlisPro, Agilent Technologies,
Version 1.171.34.49 (release 20-01-2011 CrysAlis171 .NET)
(compiled Jan 20 2011,15:58:25)
;
_computing_publication_material 'CRYSTALS (Betteridge et al., 2003)'
_computing_structure_refinement 'CRYSTALS (Betteridge et al., 2003)'
_computing_structure_solution 'SIR92 (Altomare et al., 1994)'
_diffrn_ambient_temperature 110(2)
_diffrn_detector CCD
_diffrn_detector_area_resol_mean 10.3533
_diffrn_detector_type 'Oxford Diffraction Ruby CCD'
_diffrn_measured_fraction_theta_full 0.995
_diffrn_measured_fraction_theta_max 0.893
_diffrn_measurement_details
;
  1 omega  -64.00  -18.00   1.0000   20.0000
omega____ theta____ kappa____ phi______ frames
    -       11.2176  -37.0000 -120.0000 46

  2 omega  -86.00   10.00   1.0000   20.0000
omega____ theta____ kappa____ phi______ frames
    -      -11.9208  -37.0000  -60.0000 96

  3 omega  -38.00   60.00   1.0000   20.0000
omega____ theta____ kappa____ phi______ frames
    -      -11.9208   37.0000   60.0000 98

;
_diffrn_measurement_device '\k-geometry diffractometer'
_diffrn_measurement_device_type 'Xcalibur, Ruby, Gemini ultra'
_diffrn_measurement_method '\w scans'
_diffrn_orient_matrix_UB_11 -0.0707557000
_diffrn_orient_matrix_UB_12 0.0077322000
_diffrn_orient_matrix_UB_13 -0.0126977000
_diffrn_orient_matrix_UB_21 0.0166031000
_diffrn_orient_matrix_UB_22 0.0422231000
_diffrn_orient_matrix_UB_23 -0.0035927000
_diffrn_orient_matrix_UB_31 0.0231756000
_diffrn_orient_matrix_UB_32 -0.0067851000
_diffrn_orient_matrix_UB_33 -0.0362544000
_diffrn_radiation_monochromator graphite
_diffrn_radiation_probe x-ray
_diffrn_radiation_source 'Enhance (Mo) X-ray Source'
_diffrn_radiation_type 'Mo K\a'
_diffrn_radiation_wavelength 0.7107
_diffrn_reflns_av_R_equivalents 0.0493
_diffrn_reflns_av_sigmaI/netI 0.0771
_diffrn_reflns_limit_h_max 12
_diffrn_reflns_limit_h_min -12
_diffrn_reflns_limit_k_max 20
_diffrn_reflns_limit_k_min -20
_diffrn_reflns_limit_l_max 25
_diffrn_reflns_limit_l_min -24
_diffrn_reflns_number 16845
_diffrn_reflns_theta_full 26.308
_diffrn_reflns_theta_max 29.4939
_diffrn_reflns_theta_min 3.8992
_diffrn_source 'fine-focus sealed tube'
_diffrn_source_current 40
_diffrn_source_voltage 50
_diffrn_standards_decay_% <2%
_diffrn_standards_interval_count 50
_diffrn_standards_number 2
_exptl_absorpt_coefficient_mu 5.164
_exptl_absorpt_correction_T_max 1.00000
_exptl_absorpt_correction_T_min 0.89683
_exptl_absorpt_correction_type multi-scan
_exptl_absorpt_process_details
;
CrysAlisPro, Agilent Technologies,
Version 1.171.34.49 (release 20-01-2011 CrysAlis171 .NET)
(compiled Jan 20 2011,15:58:25)
Empirical absorption correction using spherical harmonics,
 implemented in SCALE3 ABSPACK scaling algorithm.
;
_exptl_crystal_colour orange
_exptl_crystal_density_diffrn 1.748
_exptl_crystal_density_method 'not measured'
_exptl_crystal_description block
_exptl_crystal_F_000 1444
_exptl_crystal_size_max 0.2610
_exptl_crystal_size_mid 0.1526
_exptl_crystal_size_min 0.1509
_refine_diff_density_max 1.03
_refine_diff_density_min -1.11
_refine_ls_abs_structure_details 'Flack (1983), 0 Friedel-pairs'
_refine_ls_abs_structure_Flack 0.128(7)
_refine_ls_extinction_method None
_refine_ls_goodness_of_fit_ref 0.9949
_refine_ls_matrix_type full
_refine_ls_number_parameters 345
_refine_ls_number_reflns 6637
_refine_ls_number_restraints 0
_refine_ls_R_factor_all 0.0386
_refine_ls_R_factor_gt 0.0333
_refine_ls_shift/su_max 0.0010898
_refine_ls_shift/su_mean 0.0000247
_refine_ls_structure_factor_coef Fsqd
_refine_ls_weighting_details
;
 Method= Modified Sheldrick 
 w=1/[\s^2^(F^2^) + ( 0.03P)^2^ + 3.99P] 
 ,where P=(max(Fo^2^,0) + 2Fc^2^)/3 
;
_refine_ls_weighting_scheme calc
_refine_ls_wR_factor_all 0.0683
_refine_ls_wR_factor_gt 0.0662
_refine_ls_wR_factor_ref 0.0683
_reflns_limit_h_max 12
_reflns_limit_h_min -12
_reflns_limit_k_max 20
_reflns_limit_k_min 0
_reflns_limit_l_max 25
_reflns_limit_l_min 0
_reflns_number_gt 6167
_reflns_number_total 6637
_reflns_threshold_expression I>2.0\s(I)
_oxford_diffrn_Wilson_B_factor 1.53
_oxford_diffrn_Wilson_scale 0.32
_oxford_refine_ls_r_factor_ref 0.0386
_oxford_refine_ls_scale 1.854(6)
_oxford_reflns_number_all 6637
_oxford_reflns_threshold_expression_ref I>-10.0\s(I)
_cod_data_source_file om300468d_si_002.cif
_cod_data_source_block arc54a
_cod_depositor_comments
;
The following automatic conversions were performed:

'_symmetry_cell_setting' value 'Orthorhombic' changed to
'orthorhombic' according to
/home/saulius/struct/CIF-dictionaries/cif_core.dic dictionary named
'cif_core.dic' version 2.4.2 from
2011-04-26.

'_diffrn_radiation_probe' value 'X-ray' changed to
'x-ray' according to
/home/saulius/struct/CIF-dictionaries/cif_core.dic dictionary named
'cif_core.dic' version 2.4.2 from 2011-04-26.

Automatic conversion script
Id: cif_fix_values 1891 2012-01-12 08:04:46Z andrius 
;
_cod_original_cell_volume 2790.05(14)
_cod_original_sg_symbol_H-M 'P 21 21 21 '
_cod_original_formula_sum 'C29 H31 Cl3 Ir1 N4'
_cod_database_code 4079080

loop_
_symmetry_equiv_pos_as_xyz
x,y,z
x+1/2,-y+1/2,-z
-x,y+1/2,-z+1/2
-x+1/2,-y,z+1/2

loop_
_atom_site_label
_atom_site_type_symbol
_atom_site_fract_x
_atom_site_fract_y
_atom_site_fract_z
_atom_site_U_iso_or_equiv
_atom_site_occupancy
_atom_site_adp_type
_atom_site_refinement_flags_posn
_atom_site_refinement_flags_occupancy
_atom_site_disorder_assembly
_atom_site_disorder_group
Ir1 Ir -0.83428(2) -0.402480(12) -0.623214(11) 0.0201 1.0000 Uani . . . .
Cl2 Cl -0.68317(17) -0.37962(10) -0.72679(8) 0.0231 0.782(4) Uani . P 1 1
Cl3 Cl -0.8691(6) -0.4137(4) -0.5040(3) 0.0268 0.218(4) Uani . P 1 2
C4 C -0.8362(6) -0.5261(3) -0.6342(3) 0.0206 1.0000 Uani . . . .
N5 N -0.7558(4) -0.5949(3) -0.6194(2) 0.0222 1.0000 Uani . . . .
C6 C -0.8326(6) -0.6654(3) -0.6363(3) 0.0215 1.0000 Uani . . . .
C7 C -0.9678(6) -0.6413(3) -0.6622(3) 0.0206 1.0000 Uani . . . .
N8 N -0.9669(5) -0.5562(3) -0.6608(2) 0.0201 1.0000 Uani . . . .
C9 C -1.0724(6) -0.4964(4) -0.6777(3) 0.0220 1.0000 Uani . . . .
C10 C -1.0262(5) -0.4178(3) -0.6601(3) 0.0195 1.0000 Uani . . . .
C11 C -1.1149(6) -0.3508(3) -0.6700(3) 0.0213 1.0000 Uani . . . .
N12 N -1.0466(4) -0.2772(3) -0.6490(2) 0.0195 1.0000 Uani . . . .
C13 C -0.9043(5) -0.2845(3) -0.6237(3) 0.0214 1.0000 Uani . . . .
N14 N -0.8607(4) -0.2078(3) -0.6091(2) 0.0229 1.0000 Uani . . . .
C15 C -0.9683(5) -0.1501(3) -0.6265(4) 0.0243 1.0000 Uani . . . .
C16 C -1.0865(6) -0.1956(4) -0.6518(3) 0.0224 1.0000 Uani . . . .
C17 C -1.2135(6) -0.1578(4) -0.6745(3) 0.0248 1.0000 Uani . . . .
C18 C -1.2181(6) -0.0728(4) -0.6724(3) 0.0293 1.0000 Uani . . . .
C19 C -1.0989(6) -0.0277(4) -0.6482(3) 0.0300 1.0000 Uani . . . .
C20 C -0.9728(6) -0.0645(3) -0.6248(3) 0.0271 1.0000 Uani . . . .
C21 C -0.7165(6) -0.1847(4) -0.5764(3) 0.0244 1.0000 Uani . . . .
C22 C -0.6329(6) -0.1325(4) -0.6308(4) 0.0343 1.0000 Uani . . . .
C23 C -0.6299(6) -0.2625(4) -0.5580(4) 0.0412 1.0000 Uani . . . .
C24 C -0.7434(6) -0.1392(4) -0.5056(3) 0.0317 1.0000 Uani . . . .
C25 C -1.2537(6) -0.3615(4) -0.6980(3) 0.0243 1.0000 Uani . . . .
C26 C -1.2957(6) -0.4410(4) -0.7168(3) 0.0272 1.0000 Uani . . . .
C27 C -1.2096(5) -0.5083(4) -0.7071(3) 0.0232 1.0000 Uani . . . .
C28 C -1.0728(6) -0.6974(4) -0.6817(3) 0.0240 1.0000 Uani . . . .
C29 C -1.0396(6) -0.7795(4) -0.6741(3) 0.0271 1.0000 Uani . . . .
C30 C -0.9060(6) -0.8051(4) -0.6507(3) 0.0281 1.0000 Uani . . . .
C31 C -0.8023(5) -0.7486(3) -0.6304(3) 0.0251 1.0000 Uani . . . .
C32 C -0.6053(5) -0.5945(4) -0.5883(3) 0.0260 1.0000 Uani . . . .
C33 C -0.5056(6) -0.6347(4) -0.6445(3) 0.0313 1.0000 Uani . . . .
C34 C -0.6067(6) -0.6408(4) -0.5160(3) 0.0329 1.0000 Uani . . . .
C35 C -0.5566(6) -0.5067(4) -0.5751(3) 0.0314 1.0000 Uani . . . .
Cl36 Cl -1.19492(16) -0.59198(12) -0.49608(9) 0.0463 1.0000 Uani . . . .
C37 C -1.0081(7) -0.5934(6) -0.4800(3) 0.0463 1.0000 Uani . . . .
Cl38 Cl -0.96483(17) -0.60966(12) -0.38839(8) 0.0471 1.0000 Uani . . . .
H171 H -1.2916 -0.1886 -0.6899 0.0317 1.0000 Uiso R . . .
H181 H -1.3002 -0.0460 -0.6870 0.0379 1.0000 Uiso R . . .
H191 H -1.1049 0.0286 -0.6473 0.0369 1.0000 Uiso R . . .
H201 H -0.8931 -0.0338 -0.6104 0.0325 1.0000 Uiso R . . .
H221 H -0.5436 -0.1168 -0.6100 0.0416 1.0000 Uiso R . . .
H222 H -0.6158 -0.1633 -0.6740 0.0416 1.0000 Uiso R . . .
H223 H -0.6854 -0.0838 -0.6423 0.0416 1.0000 Uiso R . . .
H231 H -0.5393 -0.2457 -0.5398 0.0510 1.0000 Uiso R . . .
H232 H -0.6156 -0.2938 -0.6009 0.0510 1.0000 Uiso R . . .
H233 H -0.6774 -0.2950 -0.5214 0.0510 1.0000 Uiso R . . .
H241 H -0.6544 -0.1246 -0.4828 0.0402 1.0000 Uiso R . . .
H242 H -0.7975 -0.0899 -0.5143 0.0402 1.0000 Uiso R . . .
H243 H -0.7980 -0.1727 -0.4730 0.0402 1.0000 Uiso R . . .
H251 H -1.3158 -0.3180 -0.7042 0.0309 1.0000 Uiso R . . .
H261 H -1.3861 -0.4482 -0.7357 0.0349 1.0000 Uiso R . . .
H271 H -1.2424 -0.5598 -0.7199 0.0316 1.0000 Uiso R . . .
H281 H -1.1625 -0.6804 -0.6986 0.0310 1.0000 Uiso R . . .
H291 H -1.1093 -0.8180 -0.6844 0.0345 1.0000 Uiso R . . .
H301 H -0.8860 -0.8612 -0.6473 0.0366 1.0000 Uiso R . . .
H311 H -0.7131 -0.7653 -0.6130 0.0312 1.0000 Uiso R . . .
H331 H -0.4078 -0.6340 -0.6290 0.0388 1.0000 Uiso R . . .
H332 H -0.5348 -0.6902 -0.6535 0.0388 1.0000 Uiso R . . .
H333 H -0.5108 -0.6051 -0.6892 0.0388 1.0000 Uiso R . . .
H341 H -0.5122 -0.6454 -0.4959 0.0419 1.0000 Uiso R . . .
H342 H -0.6453 -0.6958 -0.5210 0.0419 1.0000 Uiso R . . .
H343 H -0.6636 -0.6119 -0.4804 0.0419 1.0000 Uiso R . . .
H351 H -0.4631 -0.5064 -0.5526 0.0390 1.0000 Uiso R . . .
H352 H -0.5488 -0.4789 -0.6209 0.0390 1.0000 Uiso R . . .
H353 H -0.6222 -0.4788 -0.5444 0.0390 1.0000 Uiso R . . .
H371 H -0.9650 -0.6376 -0.5085 0.0551 1.0000 Uiso R . . .
H372 H -0.9674 -0.5412 -0.4950 0.0551 1.0000 Uiso R . . .

loop_
_atom_site_aniso_label
_atom_site_aniso_U_11
_atom_site_aniso_U_22
_atom_site_aniso_U_33
_atom_site_aniso_U_23
_atom_site_aniso_U_13
_atom_site_aniso_U_12
Ir1 0.01782(8) 0.01894(9) 0.02356(9) 0.00001(9) -0.00265(10) 0.00057(9)
Cl2 0.0243(9) 0.0253(9) 0.0196(7) 0.0044(6) 0.0042(7) 0.0079(7)
Cl3 0.028(3) 0.022(3) 0.031(3) 0.011(2) 0.017(2) 0.011(2)
C4 0.023(2) 0.019(2) 0.021(2) -0.0030(19) -0.001(3) 0.001(2)
N5 0.0213(18) 0.021(2) 0.024(2) 0.000(3) -0.006(2) -0.0044(19)
C6 0.022(2) 0.020(2) 0.022(3) 0.0002(19) -0.001(3) -0.001(2)
C7 0.024(3) 0.022(3) 0.016(2) 0.000(2) 0.001(2) -0.002(2)
N8 0.019(2) 0.018(2) 0.024(2) 0.0022(19) -0.0041(19) 0.0011(18)
C9 0.022(3) 0.024(3) 0.020(3) -0.003(2) -0.003(2) 0.002(2)
C10 0.012(2) 0.026(3) 0.021(2) 0.004(2) -0.0009(19) -0.001(2)
C11 0.025(3) 0.025(3) 0.014(2) -0.004(2) 0.001(2) 0.001(2)
N12 0.021(2) 0.018(2) 0.020(2) 0.0011(17) -0.0008(17) 0.0051(17)
C13 0.021(2) 0.021(3) 0.021(2) -0.002(3) -0.001(3) -0.0013(19)
N14 0.025(2) 0.017(2) 0.027(2) 0.0002(17) -0.0032(19) 0.0015(17)
C15 0.026(2) 0.017(3) 0.029(3) 0.005(3) 0.009(3) 0.0053(19)
C16 0.024(3) 0.023(3) 0.020(2) 0.000(2) 0.003(2) 0.000(2)
C17 0.024(3) 0.025(3) 0.026(3) 0.000(2) 0.001(2) 0.005(2)
C18 0.029(3) 0.024(3) 0.035(3) 0.003(2) -0.001(3) 0.010(2)
C19 0.039(3) 0.017(3) 0.034(3) 0.003(2) 0.001(3) 0.006(2)
C20 0.029(3) 0.022(3) 0.030(3) 0.002(3) -0.003(3) 0.003(2)
C21 0.025(3) 0.021(3) 0.028(3) -0.001(2) -0.004(2) -0.002(2)
C22 0.030(3) 0.036(3) 0.037(3) -0.003(3) 0.003(3) -0.003(2)
C23 0.029(3) 0.032(4) 0.062(4) -0.005(3) -0.018(3) 0.002(3)
C24 0.031(3) 0.039(4) 0.025(3) 0.000(3) -0.007(3) -0.004(3)
C25 0.023(3) 0.028(3) 0.022(3) 0.002(2) 0.001(2) 0.004(2)
C26 0.018(3) 0.031(3) 0.033(3) 0.002(2) -0.004(2) -0.002(2)
C27 0.019(2) 0.024(3) 0.026(3) 0.003(2) 0.004(2) -0.004(2)
C28 0.023(3) 0.030(3) 0.019(3) -0.005(2) 0.003(2) -0.002(2)
C29 0.030(3) 0.025(3) 0.026(3) 0.000(2) 0.000(2) -0.005(2)
C30 0.035(3) 0.021(3) 0.028(3) -0.007(2) 0.008(2) -0.004(2)
C31 0.024(3) 0.030(3) 0.021(2) 0.005(2) -0.003(3) 0.003(2)
C32 0.019(2) 0.032(3) 0.027(3) -0.002(3) -0.007(2) 0.001(3)
C33 0.025(3) 0.028(3) 0.041(3) 0.002(2) 0.001(3) -0.001(2)
C34 0.024(3) 0.042(4) 0.034(3) 0.005(3) -0.007(3) 0.001(3)
C35 0.026(3) 0.030(3) 0.038(3) -0.002(3) -0.012(3) 0.002(3)
Cl36 0.0371(8) 0.0507(10) 0.0512(8) 0.0114(9) -0.0004(7) 0.0046(8)
C37 0.036(3) 0.065(5) 0.038(3) 0.008(4) 0.002(3) -0.010(4)
Cl38 0.0468(8) 0.0628(12) 0.0319(8) 0.0001(8) -0.0018(7) -0.0166(8)

loop_
_atom_type_symbol
_atom_type_scat_dispersion_real
_atom_type_scat_dispersion_imag
_atom_type_scat_Cromer_Mann_a1
_atom_type_scat_Cromer_Mann_b1
_atom_type_scat_Cromer_Mann_a2
_atom_type_scat_Cromer_Mann_b2
_atom_type_scat_Cromer_Mann_a3
_atom_type_scat_Cromer_Mann_b3
_atom_type_scat_Cromer_Mann_a4
_atom_type_scat_Cromer_Mann_b4
_atom_type_scat_Cromer_Mann_c
_atom_type_scat_source
C 0.0033 0.0016 2.3100 20.8439 1.0200 10.2075 1.5886 0.5687 0.8650 51.6512 0.2156 'International Tables Vol C 4.2.6.8 and 6.1.1.4'
H 0.0000 0.0000 0.4930 10.5109 0.3229 26.1257 0.1402 3.1424 0.0408 57.7998 0.0030 'International Tables Vol C 4.2.6.8 and 6.1.1.4'
N 0.0061 0.0033 12.2126 0.0057 3.1322 9.8933 2.0125 28.9975 1.1663 0.5826 -11.5290 'International Tables Vol C 4.2.6.8 and 6.1.1.4'
Cl 0.1484 0.1585 11.4604 0.0104 7.1964 1.1662 6.2556 18.5194 1.6455 47.7784 -9.5574 'International Tables Vol C 4.2.6.8 and 6.1.1.4'
Ir -1.4442 7.9887 27.3049 1.5928 16.7296 8.8655 15.6115 0.4179 5.8338 45.0011 11.4722 'International Tables Vol C 4.2.6.8 and 6.1.1.4'

loop_
_exptl_crystal_face_index_h
_exptl_crystal_face_index_k
_exptl_crystal_face_index_l
_exptl_crystal_face_perp_dist
_exptl_oxdiff_crystal_face_indexfrac_h
_exptl_oxdiff_crystal_face_indexfrac_k
_exptl_oxdiff_crystal_face_indexfrac_l
_exptl_oxdiff_crystal_face_x
_exptl_oxdiff_crystal_face_y
_exptl_oxdiff_crystal_face_z
1 0 0 0.0717 1.0000 -0.0000 -0.0000 -0.0706 0.0165 0.0232
0 1 -1 0.0708 0.0000 1.0000 -1.0000 0.0204 0.0457 0.0294
0 -1 1 0.0818 -0.0000 -1.0000 1.0000 -0.0204 -0.0457 -0.0294
0 0 1 0.1101 0.0000 -0.0000 1.0000 -0.0127 -0.0036 -0.0362
-1 0 2 0.1005 -1.0000 0.0000 2.0000 0.0452 -0.0237 -0.0956
0 -1 -1 0.1074 -0.0000 -1.0000 -1.0000 0.0050 -0.0384 0.0430
-1 0 0 0.0792 -1.0000 0.0000 0.0000 0.0706 -0.0165 -0.0232
1 2 1 0.0959 1.0000 2.0000 1.0000 -0.0679 0.0970 -0.0265
0 1 0 0.1082 0.0000 1.0000 0.0000 0.0077 0.0421 -0.0068
0 0 -1 0.0708 0.0000 -0.0000 -1.0000 0.0127 0.0036 0.0362
-8 -3 -20 0.0777 -8.0000 -3.0000 -20.0000 0.7961 -0.1852 0.5583

loop_
_geom_angle_atom_site_label_1
_geom_angle_atom_site_label_2
_geom_angle_atom_site_label_3
_geom_angle
_geom_angle_publ_flag
Cl2 Ir1 C4 94.62(15) yes
Cl2 Ir1 C10 106.49(15) yes
C4 Ir1 C10 80.1(2) yes
Cl2 Ir1 C13 92.11(16) yes
C4 Ir1 C13 159.9(2) yes
C10 Ir1 C13 79.9(2) yes
Cl3 Ir1 C4 90.9(2) yes
Cl3 Ir1 C10 101.6(2) yes
C4 Ir1 C10 80.1(2) yes
Cl3 Ir1 C13 92.0(2) yes
C4 Ir1 C13 159.9(2) yes
C10 Ir1 C13 79.9(2) yes
Ir1 C4 N5 141.9(4) yes
Ir1 C4 N8 113.1(4) yes
N5 C4 N8 104.7(4) yes
C4 N5 C6 110.6(4) yes
C4 N5 C32 125.0(5) yes
C6 N5 C32 124.4(5) yes
N5 C6 C7 107.8(4) yes
N5 C6 C31 133.3(5) yes
C7 C6 C31 118.8(5) yes
C6 C7 N8 105.6(5) yes
C6 C7 C28 122.3(5) yes
N8 C7 C28 132.1(6) yes
C4 N8 C7 111.3(5) yes
C4 N8 C9 115.8(4) yes
C7 N8 C9 132.8(5) yes
N8 C9 C10 111.7(4) yes
N8 C9 C27 128.3(5) yes
C10 C9 C27 119.9(5) yes
C9 C10 Ir1 119.2(4) yes
C9 C10 C11 121.0(5) yes
Ir1 C10 C11 119.8(4) yes
C10 C11 N12 111.6(4) yes
C10 C11 C25 119.9(5) yes
N12 C11 C25 128.4(5) yes
C11 N12 C13 116.1(4) yes
C11 N12 C16 133.5(4) yes
C13 N12 C16 110.3(4) yes
N12 C13 Ir1 112.6(3) yes
N12 C13 N14 105.7(4) yes
Ir1 C13 N14 141.7(4) yes
C13 N14 C15 111.2(4) yes
C13 N14 C21 125.3(4) yes
C15 N14 C21 123.5(4) yes
N14 C15 C16 106.2(4) yes
N14 C15 C20 133.1(5) yes
C16 C15 C20 120.7(5) yes
C15 C16 N12 106.6(4) yes
C15 C16 C17 121.9(5) yes
N12 C16 C17 131.5(5) yes
C16 C17 C18 117.3(5) yes
C16 C17 H171 120.9 no
C18 C17 H171 121.8 no
C17 C18 C19 120.6(5) yes
C17 C18 H181 119.5 no
C19 C18 H181 119.9 no
C18 C19 C20 122.7(5) yes
C18 C19 H191 118.8 no
C20 C19 H191 118.6 no
C15 C20 C19 116.9(5) yes
C15 C20 H201 121.3 no
C19 C20 H201 121.8 no
N14 C21 C22 109.1(4) yes
N14 C21 C23 110.2(4) yes
C22 C21 C23 109.7(5) yes
N14 C21 C24 108.4(4) yes
C22 C21 C24 111.9(5) yes
C23 C21 C24 107.5(5) yes
C21 C22 H221 109.4 no
C21 C22 H222 109.8 no
H221 C22 H222 109.3 no
C21 C22 H223 110.4 no
H221 C22 H223 108.0 no
H222 C22 H223 109.8 no
C21 C23 H231 107.7 no
C21 C23 H232 109.5 no
H231 C23 H232 109.0 no
C21 C23 H233 111.5 no
H231 C23 H233 108.7 no
H232 C23 H233 110.4 no
C21 C24 H241 110.7 no
C21 C24 H242 110.6 no
H241 C24 H242 108.5 no
C21 C24 H243 110.1 no
H241 C24 H243 109.1 no
H242 C24 H243 107.8 no
C11 C25 C26 117.7(5) yes
C11 C25 H251 121.7 no
C26 C25 H251 120.6 no
C25 C26 C27 123.2(5) yes
C25 C26 H261 117.9 no
C27 C26 H261 118.8 no
C9 C27 C26 118.1(5) yes
C9 C27 H271 121.7 no
C26 C27 H271 120.2 no
C7 C28 C29 117.2(5) yes
C7 C28 H281 121.3 no
C29 C28 H281 121.6 no
C28 C29 C30 121.8(5) yes
C28 C29 H291 118.8 no
C30 C29 H291 119.3 no
C29 C30 C31 120.5(6) yes
C29 C30 H301 119.8 no
C31 C30 H301 119.6 no
C6 C31 C30 119.2(5) yes
C6 C31 H311 119.6 no
C30 C31 H311 121.2 no
N5 C32 C33 107.6(4) yes
N5 C32 C34 108.6(4) yes
C33 C32 C34 112.2(5) yes
N5 C32 C35 109.9(5) yes
C33 C32 C35 109.2(5) yes
C34 C32 C35 109.3(5) yes
C32 C33 H331 111.7 no
C32 C33 H332 110.4 no
H331 C33 H332 109.5 no
C32 C33 H333 109.4 no
H331 C33 H333 107.5 no
H332 C33 H333 108.2 no
C32 C34 H341 111.6 no
C32 C34 H342 112.3 no
H341 C34 H342 107.7 no
C32 C34 H343 110.6 no
H341 C34 H343 106.2 no
H342 C34 H343 108.3 no
C32 C35 H351 110.0 no
C32 C35 H352 109.1 no
H351 C35 H352 107.9 no
C32 C35 H353 110.8 no
H351 C35 H353 108.8 no
H352 C35 H353 110.1 no
Cl36 C37 Cl38 113.0(3) yes
Cl36 C37 H371 108.9 no
Cl38 C37 H371 108.1 no
Cl36 C37 H372 109.0 no
Cl38 C37 H372 108.4 no
H371 C37 H372 109.5 no

loop_
_geom_bond_atom_site_label_1
_geom_bond_atom_site_label_2
_geom_bond_distance
_geom_bond_publ_flag
Ir1 Cl2 2.3961(15) yes
Ir1 C4 2.026(5) yes
Ir1 C10 1.926(5) yes
Ir1 C13 2.032(5) yes
Ir1 Cl3 2.224(5) yes
Ir1 C4 2.026(5) yes
Ir1 C10 1.926(5) yes
Ir1 C13 2.032(5) yes
C4 N5 1.377(6) yes
C4 N8 1.399(7) yes
N5 C6 1.389(7) yes
N5 C32 1.512(6) yes
C6 C7 1.401(8) yes
C6 C31 1.390(7) yes
C7 N8 1.390(6) yes
C7 C28 1.385(8) yes
N8 C9 1.418(7) yes
C9 C10 1.391(8) yes
C9 C27 1.399(7) yes
C10 C11 1.382(7) yes
C11 N12 1.412(7) yes
C11 C25 1.401(8) yes
N12 C13 1.407(6) yes
N12 C16 1.383(7) yes
C13 N14 1.344(6) yes
N14 C15 1.409(6) yes
N14 C21 1.517(6) yes
C15 C16 1.405(8) yes
C15 C20 1.398(7) yes
C16 C17 1.397(7) yes
C17 C18 1.387(8) yes
C17 H171 0.929 no
C18 C19 1.403(8) yes
C18 H181 0.920 no
C19 C20 1.386(7) yes
C19 H191 0.921 no
C20 H201 0.933 no
C21 C22 1.527(8) yes
C21 C23 1.541(8) yes
C21 C24 1.520(8) yes
C22 H221 0.950 no
C22 H222 0.952 no
C22 H223 0.957 no
C23 H231 0.947 no
C23 H232 0.950 no
C23 H233 0.965 no
C24 H241 0.958 no
C24 H242 0.962 no
C24 H243 0.957 no
C25 C26 1.397(8) yes
C25 H251 0.923 no
C26 C27 1.371(8) yes
C26 H261 0.918 no
C27 H271 0.924 no
C28 C29 1.381(8) yes
C28 H281 0.933 no
C29 C30 1.380(8) yes
C29 H291 0.923 no
C30 C31 1.386(8) yes
C30 H301 0.935 no
C31 H311 0.930 no
C32 C33 1.536(8) yes
C32 C34 1.529(8) yes
C32 C35 1.521(9) yes
C33 H331 0.953 no
C33 H332 0.960 no
C33 H333 0.955 no
C34 H341 0.956 no
C34 H342 0.970 no
C34 H343 0.965 no
C35 H351 0.963 no
C35 H352 0.958 no
C35 H353 0.948 no
Cl36 C37 1.762(6) yes
C37 Cl38 1.752(6) yes
C37 H371 0.979 no
C37 H372 0.972 no
